data_4339277
loop_
_publ_author_name
'Piao, Shuying'
'Lidin, Sven'

_publ_section_title
;
 Occupation waves the way you have never seen them: the orthorhombic
 quasicrystal approximants RE(13)Zn(58+)(delta) (RE = Ho, Er, Tm, and Lu).
;
_journal_issue 16
_journal_name_full 'Inorganic chemistry'
_journal_page_first 6452
_journal_page_last 6463
_journal_paper_doi 10.1021/ic700476w
_journal_volume 46
_journal_year 2007
_chemical_formula_sum 'Er12.887 Zn58.817'
_chemical_formula_weight 6000.9
_chemical_name_systematic ' ?'
_space_group_IT_number 33
_symmetry_cell_setting orthorhombic
_symmetry_space_group_name_Hall 'P -2n -2ac'
_symmetry_space_group_name_H-M 'P c 21 n'
_cell_angle_alpha 90
_cell_angle_beta 90
_cell_angle_gamma 90
_cell_formula_units_Z 4
_cell_length_a 24.6949(1)
_cell_length_b 14.2471(7)
_cell_length_c 14.0449(6)
_cell_volume 4941.4(3)
_computing_publication_material '(Jana2000; Petricek and Dusek, 2000)'
_computing_structure_refinement '(Jana2000; Petricek and Dusek, 2000)'
_diffrn_ambient_temperature 293
_diffrn_measured_fraction_theta_full 0.96
_diffrn_radiation_type 'Mo K\a'
_diffrn_radiation_wavelength 0.71069
_diffrn_reflns_av_R_equivalents 0.0700
_diffrn_reflns_av_sigmaI/netI 0.0513
_diffrn_reflns_limit_h_max 31
_diffrn_reflns_limit_h_min -31
_diffrn_reflns_limit_k_max 18
_diffrn_reflns_limit_k_min -18
_diffrn_reflns_limit_l_max 16
_diffrn_reflns_limit_l_min -18
_diffrn_reflns_number 63405
_diffrn_reflns_theta_full 27.64
_diffrn_reflns_theta_max 27.64
_diffrn_reflns_theta_min 5.68
_exptl_absorpt_coefficient_mu 49.494
_exptl_absorpt_correction_T_max 0.5834
_exptl_absorpt_correction_T_min 0.0978
_exptl_absorpt_correction_type none
_exptl_crystal_density_diffrn 8.0637
_exptl_crystal_F_000 10563
_refine_diff_density_max 5.72
_refine_diff_density_min -4.94
_refine_ls_extinction_method none
_refine_ls_goodness_of_fit_gt 2.59
_refine_ls_goodness_of_fit_ref 2.01
_refine_ls_number_parameters 380
_refine_ls_number_reflns 15438
_refine_ls_R_factor_all 0.0806
_refine_ls_R_factor_gt 0.0496
_refine_ls_shift/su_max 0.0105
_refine_ls_shift/su_mean 0.0014
_refine_ls_structure_factor_coef F
_refine_ls_weighting_details w=1/(\s^2^(F)+0.0001F^2^)
_refine_ls_weighting_scheme sigma
_refine_ls_wR_factor_gt 0.0518
_refine_ls_wR_factor_ref 0.0532
_reflns_number_gt 8988
_reflns_number_total 15438
_reflns_threshold_expression I>3\s(I)
_cod_data_source_file ic700476w-file003.cif
_cod_data_source_block (I)
_cod_depositor_comments
;
The following automatic conversions were performed:

'_exptl_absorpt_correction_type' value 'None' changed to 'none'
according to
/usr/data/users/saulius/automatic-downloads/retrospective/ACS/lib/dictionaries/cif_core.dic
dictionary named 'cif_core.dic' version 2.4.2 from 2011-04-26.

Automatic conversion script
Id: cif_fix_values 2281 2013-09-26 08:29:07Z andrius 
;
_cod_original_cell_volume 4941.4(4)
_cod_original_sg_symbol_Hall 'P 2yb;-2zn'
_cod_database_code 4339277

loop_
_symmetry_equiv_pos_site_id
_symmetry_equiv_pos_as_xyz
1 x,y,z
2 -x,1/2+y,-z
3 1/2+x,1/2+y,1/2-z
4 1/2-x,y,1/2+z

loop_
_atom_site_label
_atom_site_type_symbol
_atom_site_fract_x
_atom_site_fract_y
_atom_site_fract_z
_atom_site_adp_type
_atom_site_U_iso_or_equiv
_atom_site_symmetry_multiplicity
_atom_site_occupancy
_atom_site_calc_flag
Er2a Er 0.14745(16) -0.061588 -0.0535(3) Uani 0.0118(14) 4 1 d
Er2b Er -0.14717(15) 0.0641(3) 0.0535(3) Uani 0.0086(13) 4 1 d
Er2c Er 0.64665(15) 0.4428(5) -0.0525(3) Uani 0.0072(13) 4 1 d
Er2d Er -0.64680(15) -0.4397(5) 0.0528(3) Uani 0.0091(13) 4 1 d
Er2e Er 0.45483(10) 0.2519(6) -0.0510(2) Uani 0.0083(9) 4 1 d
Er2f Er 0.95363(10) 0.7522(6) -0.0568(2) Uani 0.0077(8) 4 1 d
Er1a Er -0.01991(13) 0.4353(4) -0.2542(5) Uani 0.0108(10) 4 1 d
Er1b Er 0.02070(13) -0.4338(4) 0.2560(4) Uani 0.0079(10) 4 1 d
Er1c Er 0.29385(6) -0.2479(4) -0.2568(3) Uani 0.0085(5) 4 1 d
Er3a Er -0.18667(16) -0.0573(4) -0.2683(4) Uani 0.0159(16) 4 1 d
Er3b Er 0.18597(16) 0.0599(4) 0.2682(4) Uani 0.0176(16) 4 1 d
Er3c Er 0.62733(7) -0.2485(5) -0.21033(11) Uani 0.0121(5) 4 1 d
Er4 Er 0.24299(11) 0.2521(5) -0.0055(3) Uani 0.0173(7) 4 0.887(4) d
Zn1a Zn 0.5689(4) 0.8967(7) -0.1005(7) Uiso 0.013(2) 4 1 d
Zn1b Zn -0.5638(3) -0.9048(6) 0.0964(5) Uiso -0.0041(17) 4 1 d
Zn1c Zn 0.2683(3) -0.1168(7) -0.0984(6) Uiso 0.011(2) 4 1 d
Zn1d Zn -0.2677(3) 0.1075(6) 0.0988(6) Uiso -0.0012(17) 4 1 d
Zn1e Zn 0.7673(4) 0.4139(7) -0.1016(6) Uiso 0.012(2) 4 1 d
Zn1f Zn -0.7690(3) -0.4261(7) 0.1074(6) Uiso 0.015(2) 4 1 d
Zn1g Zn 0.0678(3) 0.4649(6) 0.0868(6) Uiso 0.0172(18) 4 1 d
Zn1h Zn -0.0791(4) -0.4560(8) -0.1047(7) Uiso 0.022(3) 4 1 d
Zn1i Zn 0.5875(3) 0.9489(6) 0.1027(6) Uiso 0.0018(19) 4 1 d
Zn1j Zn -0.5845(4) -0.9501(9) -0.0966(8) Uiso 0.017(3) 4 1 d
Zn1k Zn 0.9260(6) 0.6054(11) 0.1016(10) Uiso 0.0165(16) 4 0.63(3) d
Zn1l Zn -0.9377(6) -0.5895(10) -0.0884(10) Uiso 0.0165(16) 4 0.64(3) d
Zn2 Zn 0.08199(16) 0.7491(7) -0.7571(4) Uiso 0.0103(6) 4 1 d
Zn3a Zn 0.0812(2) 0.7485(10) -0.0937(4) Uiso 0.0069(14) 4 1 d
Zn3b Zn 0.5839(2) 0.2545(10) -0.0964(4) Uiso 0.0073(15) 4 1 d
Zn4a Zn 0.1971(3) 0.1042(6) -0.1687(5) Uiso 0.0068(16) 4 1 d
Zn4b Zn -0.1929(4) -0.1116(7) 0.1585(7) Uiso 0.023(2) 4 1 d
Zn4c Zn 0.7164(3) 0.6039(7) -0.1430(7) Uiso 0.022(2) 4 1 d
Zn4d Zn -0.7108(4) -0.5986(7) 0.1535(7) Uiso 0.011(2) 4 1 d
Zn4e Zn 0.3444(2) 0.2456(9) -0.1511(5) Uiso 0.0169(16) 4 1 d
Zn4f Zn 0.8458(2) 0.7576(9) -0.1663(4) Uiso 0.0119(15) 4 1 d
Zn5a Zn 0.1656(3) 0.3974(6) 0.0648(5) Uiso 0.0261(16) 4 1 d
Zn5b Zn -0.1564(3) -0.3720(6) -0.0387(6) Uiso 0.0281(19) 4 1 d
Zn5c Zn 0.6528(3) 0.8505(7) -0.0033(7) Uiso 0.0044(19) 4 1 d
Zn5d Zn -0.6539(4) -0.8443(8) 0.0055(8) Uiso 0.013(2) 4 1 d
Zn5e Zn 0.2541(5) 0.0515(7) -0.0203(7) Uiso 0.019(2) 4 1 d
Zn5f Zn -0.2582(3) -0.0471(6) 0.0291(6) Uiso 0.0081(19) 4 1 d
Zn6a Zn 0.2080(2) -0.0663(5) -0.2456(9) Uiso 0.0112(17) 4 1 d
Zn6b Zn -0.2076(2) 0.0820(5) 0.2515(10) Uiso 0.0072(15) 4 1 d
Zn6c Zn 0.4328(3) 0.3539(6) -0.2536(9) Uiso 0.0104(18) 4 1 d
Zn6d Zn -0.4317(3) -0.3499(6) 0.2456(9) Uiso 0.0131(19) 4 1 d
Zn6e Zn 0.3932(3) 0.4759(6) 0.2544(12) Uiso 0.0112(19) 4 1 d
Zn6f Zn -0.3920(3) -0.4693(6) -0.2509(13) Uiso 0.0124(18) 4 1 d
Zn7a Zn 0.0288(4) -0.4022(7) -0.1456(6) Uiso 0.010(2) 4 1 d
Zn7b Zn -0.0310(3) 0.4129(7) 0.1310(5) Uiso 0.0104(19) 4 1 d
Zn7c Zn 0.5306(4) 0.0939(9) -0.1421(8) Uiso 0.008(3) 4 1 d
Zn7d Zn -0.5311(4) -0.0955(9) 0.1438(8) Uiso 0.016(3) 4 1 d
Zn7e Zn 0.6870(2) 0.2595(7) -0.1459(5) Uiso 0.0105(17) 4 1 d
Zn7f Zn 0.1883(2) 0.7477(8) -0.1425(4) Uiso 0.0060(15) 4 1 d
Zn8a Zn -0.0453(3) 0.3615(7) -0.0495(5) Uiso 0.0100(19) 4 1 d
Zn8b Zn 0.0494(4) -0.3422(8) 0.0545(7) Uiso 0.018(2) 4 1 d
Zn8c Zn 0.4484(3) 0.8428(6) -0.0516(5) Uiso 0.0003(15) 4 1 d
Zn8d Zn -0.4519(4) -0.8527(7) 0.0492(7) Uiso 0.012(2) 4 1 d
Zn8e Zn 0.3454(2) -0.2470(11) -0.0484(4) Uiso 0.0057(11) 4 1 d
Zn8f Zn 0.8587(2) 0.2498(11) -0.0563(4) Uiso 0.0165(14) 4 1 d
Zn9a Zn -0.1317(5) 0.1009(10) -0.1575(10) Uiso 0.010(3) 4 1 d
Zn9b Zn 0.1302(5) -0.0958(10) 0.1601(10) Uiso 0.011(3) 4 1 d
Zn9c Zn 0.3688(5) 0.6112(9) -0.1577(10) Uiso 0.009(3) 4 1 d
Zn9d Zn -0.3692(4) -0.6069(9) 0.1579(10) Uiso 0.005(3) 4 1 d
Zn9e Zn 0.5133(2) -0.2446(9) -0.1573(4) Uiso 0.0042(14) 4 1 d
Zn9f Zn 0.0214(2) 0.2482(10) -0.1569(4) Uiso 0.0133(15) 4 1 d
Zn10a Zn 0.1136(3) -0.1530(6) -0.2500(14) Uiso 0.0110(18) 4 1 d
Zn10b Zn -0.1146(3) 0.1549(6) 0.2503(13) Uiso 0.0080(17) 4 1 d
Zn10c Zn 0.48176(13) 0.7556(7) 0.2499(6) Uiso 0.0064(8) 4 1 d
Zn11 Zn 0.24994(16) 0.2500(8) -0.2392(3) Uiso 0.0127(6) 4 1 d
Zn12a Zn 0.4980(5) 0.0017(9) -0.0024(9) Uiso 0.0118(10) 4 1 d
Zn12b Zn 0.24225(18) 0.7423(6) 0.0167(3) Uiso 0.0159(13) 4 1 d
Zn13a Zn 0.2444(17) 0.262(4) -0.088(3) Uiso 0.002(6) 4 0.113(4) d
Zn13b Zn 0.2452(17) 0.263(4) 0.091(3) Uiso 0.002(6) 4 0.113(4) d
Zn14 Zn 0.8682(3) 0.7664(8) 0.0872(5) Uiso 0.0165(16) 4 0.605(14) d
Znx1 Zn 0.9841(6) 0.5253(13) 0.0133(14) Uiso 0.0165(16) 4 0.384(16) d
Znx2 Zn 0.9596(8) 0.5700(13) 0.0736(13) Uiso 0.0165(16) 4 0.44(2) d
Znx3 Zn 0.8785(5) 0.6654(9) 0.0864(9) Uiso 0.0165(16) 4 0.442(15) d
Znx4 Zn 0.9686(11) -0.046(2) 0.049(2) Uiso 0.0165(16) 4 0.23(2) d
Znx5 Zn 0.9066(13) -0.135(2) 0.1111(19) Uiso 0.0165(16) 4 0.222(17) d

loop_
_atom_site_aniso_label
_atom_site_aniso_type_symbol
_atom_site_aniso_U_11
_atom_site_aniso_U_22
_atom_site_aniso_U_33
_atom_site_aniso_U_12
_atom_site_aniso_U_13
_atom_site_aniso_U_23
Er2a Er 0.011(2) 0.019(2) 0.005(3) -0.0027(19) -0.0152(16) -0.0018(19)
Er2b Er 0.0049(19) 0.010(2) 0.011(3) -0.0015(18) 0.0162(15) 0.0000(18)
Er2c Er 0.0072(19) -0.0018(19) 0.016(3) 0.0023(15) 0.0154(15) 0.0011(16)
Er2d Er 0.0054(19) 0.020(2) 0.001(2) -0.0040(19) -0.0168(14) -0.0002(18)
Er2e Er 0.0021(11) 0.0132(17) 0.0096(16) 0.001(3) -0.0018(10) 0.001(3)
Er2f Er 0.0089(12) 0.0102(16) 0.0041(15) -0.002(3) 0.0021(10) -0.001(3)
Er1a Er 0.0082(16) 0.0113(15) 0.013(2) -0.0014(13) -0.0157(17) -0.002(2)
Er1b Er 0.0067(15) 0.0079(15) 0.009(2) -0.0013(13) 0.0160(16) 0.0015(18)
Er1c Er 0.0046(6) 0.0110(8) 0.0100(10) -0.0051(16) 0.0003(11) 0.001(4)
Er3a Er 0.0066(18) 0.0069(15) 0.034(4) -0.0026(14) -0.001(2) 0.004(2)
Er3b Er 0.0116(19) 0.0079(15) 0.033(4) 0.0027(15) 0.007(2) 0.004(2)
Er3c Er 0.0083(7) 0.0100(9) 0.0179(8) 0.004(2) 0.0050(7) -0.005(2)
Er4 Er 0.0096(14) 0.0120(9) 0.0303(13) 0.004(2) 0.0053(13) -0.014(3)

loop_
_atom_type_symbol
_atom_type_scat_dispersion_real
_atom_type_scat_dispersion_imag
_atom_type_scat_source
Er -0.259 4.958 'International Tables Vol C Tables  4.2.6.8 and 6.1.1.1'
Zn 0.284 1.430 'International Tables Vol C Tables  4.2.6.8 and 6.1.1.1'
